data_7035229
loop_
_publ_author_name
'Burt, Jennifer'
'Grantham, William'
'Levason, William'
'Reid, Gillian'

_publ_section_title
;
 Lead(ii) nitrate and hexafluorosilicate complexes with neutral
 diphosphine coordination.
;
_journal_issue 25
_journal_name_full 'Dalton transactions (Cambridge, England : 2003)'
_journal_page_first 11533
_journal_page_last 11541
_journal_paper_doi 10.1039/c5dt01448d
_journal_volume 44
_journal_year 2015
_chemical_formula_moiety 'C13 H23 F6 N O P2 Pb Si, 2(C3 H7 N O)'
_chemical_formula_sum 'C19 H37 F6 N3 O3 P2 Pb Si'
_chemical_formula_weight 766.74
_chemical_name_systematic
;
 ?
;
_space_group_crystal_system triclinic
_space_group_IT_number 2
_space_group_name_Hall '-P 1'
_space_group_name_H-M_alt 'P -1'
_symmetry_space_group_name_Hall '-P 1'
_symmetry_space_group_name_H-M 'P -1'
_atom_sites_solution_hydrogens geom
_atom_sites_solution_primary direct
_atom_sites_solution_secondary difmap
_audit_creation_method SHELXL-97
_audit_update_record
;
2015-04-16 deposited with the CCDC.
2015-05-21 downloaded from the CCDC.
;
_cell_angle_alpha 87.522(7)
_cell_angle_beta 89.782(6)
_cell_angle_gamma 86.063(7)
_cell_formula_units_Z 2
_cell_length_a 8.404(2)
_cell_length_b 10.352(3)
_cell_length_c 15.994(5)
_cell_measurement_reflns_used 3796
_cell_measurement_temperature 100(2)
_cell_measurement_theta_max 27.5
_cell_measurement_theta_min 2.4
_cell_volume 1386.9(7)
_computing_cell_refinement
;
CrystalClear-SM Expert 2.1 b29 (Rigaku, 2012)
;
_computing_data_collection
;
CrystalClear-SM Expert 2.1 b29 (Rigaku, 2012)
;
_computing_data_reduction
;
CrystalClear-SM Expert 2.1 b29 (Rigaku, 2012)
;
_computing_structure_refinement 'SHELXL-97 (Sheldrick, 2008)'
_computing_structure_solution 'Superflip (Palatinus et al., 2007)'
_diffrn_ambient_temperature 100(2)
_diffrn_detector CCD
_diffrn_detector_area_resol_mean 28.5714
_diffrn_measured_fraction_theta_full 0.995
_diffrn_measured_fraction_theta_max 0.995
_diffrn_measurement_device
;
AFC12 (Right): Kappa 3 circle
;
_diffrn_measurement_device_type
;
Rigaku Saturn724+ (2x2 bin mode)
;
_diffrn_measurement_method 'profile data from \w-scans'
_diffrn_measurement_specimen_support Fiber
_diffrn_radiation_monochromator Confocal
_diffrn_radiation_type MoK\a
_diffrn_radiation_wavelength 0.71073
_diffrn_reflns_av_R_equivalents 0.0687
_diffrn_reflns_av_sigmaI/netI 0.0920
_diffrn_reflns_limit_h_max 10
_diffrn_reflns_limit_h_min -9
_diffrn_reflns_limit_k_max 13
_diffrn_reflns_limit_k_min -13
_diffrn_reflns_limit_l_max 20
_diffrn_reflns_limit_l_min -20
_diffrn_reflns_number 13101
_diffrn_reflns_theta_full 27.48
_diffrn_reflns_theta_max 27.48
_diffrn_reflns_theta_min 3.02
_diffrn_source 'Sealed Tube'
_diffrn_source_current 55.0
_diffrn_source_power 2.5
_diffrn_source_voltage 45.0
_exptl_absorpt_coefficient_mu 6.307
_exptl_absorpt_correction_T_max 0.8333
_exptl_absorpt_correction_T_min 0.7433
_exptl_absorpt_correction_type multi-scan
_exptl_absorpt_process_details 'CrystalClear-SM Expert 2.1 b29 (Rigaku, 2012)'
_exptl_crystal_colour colourless
_exptl_crystal_density_diffrn 1.836
_exptl_crystal_density_method 'not measured'
_exptl_crystal_description chunk
_exptl_crystal_F_000 752
_exptl_crystal_size_max 0.05
_exptl_crystal_size_mid 0.03
_exptl_crystal_size_min 0.03
_refine_diff_density_max 2.223
_refine_diff_density_min -1.931
_refine_diff_density_rms 0.174
_refine_ls_extinction_method none
_refine_ls_goodness_of_fit_ref 0.887
_refine_ls_hydrogen_treatment constr
_refine_ls_matrix_type full
_refine_ls_number_parameters 326
_refine_ls_number_reflns 6322
_refine_ls_number_restraints 0
_refine_ls_restrained_S_all 0.887
_refine_ls_R_factor_all 0.0477
_refine_ls_R_factor_gt 0.0425
_refine_ls_shift/su_max 0.001
_refine_ls_shift/su_mean 0.000
_refine_ls_structure_factor_coef Fsqd
_refine_ls_weighting_details 'calc w=1/[\s^2^(Fo^2^)+(0.0250P)^2^+0.0000P] where P=(Fo^2^+2Fc^2^)/3'
_refine_ls_weighting_scheme calc
_refine_ls_wR_factor_gt 0.0869
_refine_ls_wR_factor_ref 0.0880
_reflns_number_gt 5323
_reflns_number_total 6322
_reflns_threshold_expression >2\s(I)
_cod_data_source_file c5dt01448d1.cif
_cod_data_source_block 2015jebr02
_cod_depositor_comments 'Adding full bibliography for 7035226--7035231.cif.'
_cod_database_code 7035229

loop_
_symmetry_equiv_pos_as_xyz
'x, y, z'
'-x, -y, -z'

loop_
_atom_site_label
_atom_site_type_symbol
_atom_site_fract_x
_atom_site_fract_y
_atom_site_fract_z
_atom_site_U_iso_or_equiv
_atom_site_adp_type
_atom_site_occupancy
_atom_site_symmetry_multiplicity
_atom_site_calc_flag
_atom_site_refinement_flags
Pb1 Pb 0.96375(2) 0.87278(2) 0.382686(14) 0.02649(7) Uani 1 1 d .
P1 P 1.03046(17) 0.86646(15) 0.21330(10) 0.0282(3) Uani 1 1 d .
P2 P 1.26645(16) 0.95423(14) 0.35845(10) 0.0245(3) Uani 1 1 d .
Si1 Si 0.80510(18) 1.19678(16) 0.37057(11) 0.0261(3) Uani 1 1 d .
F1 F 0.9500(4) 1.1063(3) 0.3177(2) 0.0295(8) Uani 1 1 d .
F2 F 0.8946(4) 1.1367(3) 0.4621(2) 0.0332(8) Uani 1 1 d .
F3 F 0.6971(4) 1.0652(3) 0.3737(2) 0.0327(8) Uani 1 1 d .
F4 F 0.9223(4) 1.3203(3) 0.3688(2) 0.0342(8) Uani 1 1 d .
F5 F 0.7215(4) 1.2477(3) 0.2793(2) 0.0379(9) Uani 1 1 d .
F6 F 0.6654(4) 1.2789(3) 0.4244(2) 0.0375(9) Uani 1 1 d .
O1 O 1.1192(4) 0.6633(4) 0.3738(3) 0.0303(9) Uani 1 1 d .
N1 N 1.2539(6) 0.4934(5) 0.4417(3) 0.0310(12) Uani 1 1 d .
C1 C 1.2025(6) 0.9598(6) 0.1855(4) 0.0273(13) Uani 1 1 d .
C2 C 1.2358(7) 0.9878(6) 0.1018(4) 0.0299(13) Uani 1 1 d .
H2 H 1.1693 0.9592 0.0594 0.036 Uiso 1 1 calc R
C3 C 1.3650(7) 1.0571(6) 0.0802(4) 0.0331(14) Uani 1 1 d .
H3 H 1.3860 1.0783 0.0230 0.040 Uiso 1 1 calc R
C4 C 1.4640(7) 1.0957(6) 0.1417(4) 0.0325(14) Uani 1 1 d .
H4 H 1.5534 1.1432 0.1265 0.039 Uiso 1 1 calc R
C5 C 1.4349(6) 1.0665(6) 0.2243(4) 0.0277(13) Uani 1 1 d .
H5 H 1.5043 1.0934 0.2659 0.033 Uiso 1 1 calc R
C6 C 1.3023(6) 0.9965(5) 0.2481(4) 0.0254(12) Uani 1 1 d .
C7 C 1.0842(8) 0.7070(6) 0.1756(4) 0.0394(16) Uani 1 1 d .
H7A H 1.1173 0.7149 0.1169 0.059 Uiso 1 1 calc R
H7B H 0.9920 0.6541 0.1802 0.059 Uiso 1 1 calc R
H7C H 1.1723 0.6657 0.2092 0.059 Uiso 1 1 calc R
C8 C 0.8723(7) 0.9351(7) 0.1452(5) 0.0492(19) Uani 1 1 d .
H8A H 0.8560 1.0283 0.1533 0.074 Uiso 1 1 calc R
H8B H 0.7736 0.8934 0.1586 0.074 Uiso 1 1 calc R
H8C H 0.9017 0.9207 0.0868 0.074 Uiso 1 1 calc R
C9 C 1.4299(6) 0.8381(5) 0.3877(4) 0.0295(13) Uani 1 1 d .
H9A H 1.5313 0.8780 0.3786 0.044 Uiso 1 1 calc R
H9B H 1.4268 0.7622 0.3534 0.044 Uiso 1 1 calc R
H9C H 1.4199 0.8114 0.4469 0.044 Uiso 1 1 calc R
C10 C 1.3012(7) 1.0965(6) 0.4157(4) 0.0299(13) Uani 1 1 d .
H10A H 1.4042 1.1285 0.3991 0.045 Uiso 1 1 calc R
H10B H 1.3022 1.0740 0.4759 0.045 Uiso 1 1 calc R
H10C H 1.2161 1.1640 0.4032 0.045 Uiso 1 1 calc R
C21 C 1.1555(7) 0.5982(6) 0.4389(4) 0.0307(14) Uani 1 1 d .
H21 H 1.1093 0.6258 0.4900 0.037 Uiso 1 1 calc R
C22 C 1.2872(8) 0.4199(6) 0.5200(4) 0.0414(16) Uani 1 1 d .
H22A H 1.2387 0.4673 0.5665 0.062 Uiso 1 1 calc R
H22B H 1.4028 0.4078 0.5284 0.062 Uiso 1 1 calc R
H22C H 1.2425 0.3351 0.5179 0.062 Uiso 1 1 calc R
C23 C 1.3282(7) 0.4483(6) 0.3658(4) 0.0368(15) Uani 1 1 d .
H23A H 1.4359 0.4102 0.3784 0.055 Uiso 1 1 calc R
H23B H 1.3346 0.5214 0.3252 0.055 Uiso 1 1 calc R
H23C H 1.2646 0.3828 0.3423 0.055 Uiso 1 1 calc R
O2 O 0.7363(6) 0.6978(5) 0.2754(3) 0.0498(13) Uani 1 1 d .
N2 N 0.5855(6) 0.5897(6) 0.1859(4) 0.0426(14) Uani 1 1 d .
C24 C 0.6846(8) 0.5973(8) 0.2503(5) 0.0458(18) Uani 1 1 d .
H27 H 0.7186 0.5185 0.2796 0.055 Uiso 1 1 calc R
C26 C 0.5374(10) 0.4672(7) 0.1577(5) 0.057(2) Uani 1 1 d .
H28A H 0.5754 0.3973 0.1975 0.085 Uiso 1 1 calc R
H28B H 0.5836 0.4514 0.1024 0.085 Uiso 1 1 calc R
H28C H 0.4208 0.4700 0.1542 0.085 Uiso 1 1 calc R
C25 C 0.5316(8) 0.7066(6) 0.1367(5) 0.0459(18) Uani 1 1 d .
H29A H 0.6108 0.7247 0.0934 0.069 Uiso 1 1 calc R
H29B H 0.5187 0.7799 0.1735 0.069 Uiso 1 1 calc R
H29C H 0.4293 0.6936 0.1103 0.069 Uiso 1 1 calc R
O3 O 0.8321(8) 0.2707(8) 0.0275(4) 0.090(2) Uani 1 1 d .
N3 N 1.0377(7) 0.3314(5) 0.1056(4) 0.0404(13) Uani 1 1 d .
C27 C 0.8963(10) 0.2840(8) 0.0939(5) 0.059(2) Uani 1 1 d .
H24 H 0.8401 0.2579 0.1427 0.071 Uiso 1 1 calc R
C29 C 1.1037(8) 0.3418(6) 0.1880(4) 0.0406(16) Uani 1 1 d .
H31A H 1.2053 0.2896 0.1926 0.061 Uiso 1 1 calc R
H31B H 1.0291 0.3103 0.2302 0.061 Uiso 1 1 calc R
H31C H 1.1215 0.4327 0.1972 0.061 Uiso 1 1 calc R
C28 C 1.1368(8) 0.3703(7) 0.0357(4) 0.0497(19) Uani 1 1 d .
H32A H 1.1457 0.4642 0.0351 0.074 Uiso 1 1 calc R
H32B H 1.0884 0.3471 -0.0168 0.074 Uiso 1 1 calc R
H32C H 1.2432 0.3258 0.0415 0.074 Uiso 1 1 calc R

loop_
_atom_site_aniso_label
_atom_site_aniso_U_11
_atom_site_aniso_U_22
_atom_site_aniso_U_33
_atom_site_aniso_U_23
_atom_site_aniso_U_13
_atom_site_aniso_U_12
Pb1 0.01907(11) 0.03161(13) 0.02801(13) 0.00333(9) -0.00120(8) 0.00107(8)
P1 0.0228(7) 0.0347(8) 0.0268(8) 0.0004(7) -0.0059(6) -0.0012(6)
P2 0.0179(7) 0.0315(8) 0.0237(8) 0.0021(6) -0.0037(6) 0.0007(6)
Si1 0.0202(7) 0.0309(8) 0.0262(9) 0.0029(7) -0.0028(6) 0.0021(6)
F1 0.0272(17) 0.0328(18) 0.0276(19) 0.0004(15) 0.0023(14) 0.0019(14)
F2 0.0292(18) 0.0400(19) 0.030(2) 0.0015(16) -0.0070(15) 0.0005(14)
F3 0.0229(16) 0.041(2) 0.034(2) 0.0072(16) -0.0058(14) -0.0027(14)
F4 0.0327(18) 0.0334(19) 0.037(2) -0.0039(16) 0.0022(16) -0.0063(15)
F5 0.0328(19) 0.049(2) 0.030(2) 0.0126(17) -0.0081(16) 0.0011(16)
F6 0.0302(18) 0.040(2) 0.040(2) 0.0044(17) 0.0086(16) 0.0097(15)
O1 0.028(2) 0.032(2) 0.030(2) 0.0020(19) -0.0037(18) 0.0039(17)
N1 0.026(2) 0.032(3) 0.035(3) 0.003(2) -0.004(2) -0.002(2)
C1 0.021(3) 0.032(3) 0.029(3) 0.001(3) -0.003(2) 0.003(2)
C2 0.026(3) 0.035(3) 0.027(3) 0.002(3) -0.006(2) 0.005(2)
C3 0.031(3) 0.046(4) 0.021(3) 0.005(3) 0.001(2) 0.005(3)
C4 0.020(3) 0.037(3) 0.039(4) 0.005(3) 0.001(3) 0.002(2)
C5 0.019(3) 0.037(3) 0.027(3) 0.000(3) -0.007(2) 0.001(2)
C6 0.019(3) 0.030(3) 0.025(3) 0.006(2) -0.001(2) 0.003(2)
C7 0.039(4) 0.038(4) 0.042(4) -0.008(3) 0.005(3) -0.007(3)
C8 0.028(3) 0.070(5) 0.048(5) 0.019(4) -0.017(3) -0.009(3)
C9 0.026(3) 0.032(3) 0.029(3) 0.006(3) -0.006(2) 0.003(2)
C10 0.025(3) 0.035(3) 0.029(3) -0.005(3) -0.004(2) 0.000(2)
C21 0.027(3) 0.029(3) 0.036(4) -0.006(3) -0.004(3) -0.001(2)
C22 0.054(4) 0.032(3) 0.037(4) 0.005(3) -0.007(3) 0.002(3)
C23 0.042(4) 0.033(3) 0.032(4) 0.004(3) -0.003(3) 0.010(3)
O2 0.044(3) 0.054(3) 0.051(3) 0.004(3) 0.003(2) -0.005(2)
N2 0.034(3) 0.048(3) 0.044(4) 0.008(3) 0.004(3) 0.002(3)
C24 0.029(3) 0.064(5) 0.042(4) 0.012(4) 0.003(3) 0.004(3)
C26 0.065(5) 0.048(4) 0.056(5) 0.003(4) -0.018(4) 0.006(4)
C25 0.037(4) 0.042(4) 0.056(5) 0.013(4) -0.005(3) 0.003(3)
O3 0.091(5) 0.153(7) 0.037(4) -0.020(4) 0.011(3) -0.070(5)
N3 0.048(3) 0.047(3) 0.028(3) -0.004(3) 0.006(3) -0.015(3)
C27 0.073(6) 0.079(6) 0.031(4) -0.012(4) 0.011(4) -0.035(5)
C29 0.042(4) 0.042(4) 0.036(4) 0.000(3) -0.001(3) 0.004(3)
C28 0.049(4) 0.063(5) 0.036(4) 0.009(4) 0.002(3) -0.008(4)

loop_
_atom_type_symbol
_atom_type_description
_atom_type_scat_dispersion_real
_atom_type_scat_dispersion_imag
_atom_type_scat_source
C C 0.0033 0.0016 'International Tables Vol C Tables 4.2.6.8 and 6.1.1.4'
H H 0.0000 0.0000 'International Tables Vol C Tables 4.2.6.8 and 6.1.1.4'
F F 0.0171 0.0103 'International Tables Vol C Tables 4.2.6.8 and 6.1.1.4'
N N 0.0061 0.0033 'International Tables Vol C Tables 4.2.6.8 and 6.1.1.4'
O O 0.0106 0.0060 'International Tables Vol C Tables 4.2.6.8 and 6.1.1.4'
P P 0.1023 0.0942 'International Tables Vol C Tables 4.2.6.8 and 6.1.1.4'
Pb Pb -3.3944 10.1111 'International Tables Vol C Tables 4.2.6.8 and 6.1.1.4'
Si Si 0.0817 0.0704 'International Tables Vol C Tables 4.2.6.8 and 6.1.1.4'

loop_
_geom_angle_atom_site_label_1
_geom_angle_atom_site_label_2
_geom_angle_atom_site_label_3
_geom_angle
O1 Pb1 F1 140.82(12)
O1 Pb1 P2 79.17(10)
F1 Pb1 P2 69.68(7)
O1 Pb1 P1 78.07(10)
F1 Pb1 P1 70.37(8)
P2 Pb1 P1 72.30(5)
C8 P1 C7 105.6(4)
C8 P1 C1 104.5(3)
C7 P1 C1 104.0(3)
C8 P1 Pb1 115.1(3)
C7 P1 Pb1 115.0(2)
C1 P1 Pb1 111.4(2)
C10 P2 C9 104.8(3)
C10 P2 C6 106.5(3)
C9 P2 C6 104.5(3)
C10 P2 Pb1 112.68(19)
C9 P2 Pb1 116.3(2)
C6 P2 Pb1 111.24(19)
F6 Si1 F4 91.84(19)
F6 Si1 F5 92.01(19)
F4 Si1 F5 91.85(19)
F6 Si1 F3 90.91(19)
F4 Si1 F3 176.27(18)
F5 Si1 F3 90.57(19)
F6 Si1 F2 90.60(19)
F4 Si1 F2 89.70(19)
F5 Si1 F2 176.9(2)
F3 Si1 F2 87.74(18)
F6 Si1 F1 177.6(2)
F4 Si1 F1 89.60(17)
F5 Si1 F1 89.83(18)
F3 Si1 F1 87.57(17)
F2 Si1 F1 87.52(17)
Si1 F1 Pb1 107.86(16)
C21 O1 Pb1 119.8(4)
C21 N1 C23 119.9(5)
C21 N1 C22 121.2(6)
C23 N1 C22 118.9(5)
C2 C1 C6 120.6(5)
C2 C1 P1 119.6(5)
C6 C1 P1 119.7(5)
C3 C2 C1 120.1(6)
C3 C2 H2 120.0
C1 C2 H2 120.0
C2 C3 C4 119.9(6)
C2 C3 H3 120.0
C4 C3 H3 120.0
C5 C4 C3 120.7(6)
C5 C4 H4 119.6
C3 C4 H4 119.6
C4 C5 C6 120.4(6)
C4 C5 H5 119.8
C6 C5 H5 119.8
C1 C6 C5 118.2(5)
C1 C6 P2 121.5(4)
C5 C6 P2 120.3(4)
P1 C7 H7A 109.5
P1 C7 H7B 109.5
H7A C7 H7B 109.5
P1 C7 H7C 109.5
H7A C7 H7C 109.5
H7B C7 H7C 109.5
P1 C8 H8A 109.5
P1 C8 H8B 109.5
H8A C8 H8B 109.5
P1 C8 H8C 109.5
H8A C8 H8C 109.5
H8B C8 H8C 109.5
P2 C9 H9A 109.5
P2 C9 H9B 109.5
H9A C9 H9B 109.5
P2 C9 H9C 109.5
H9A C9 H9C 109.5
H9B C9 H9C 109.5
P2 C10 H10A 109.5
P2 C10 H10B 109.5
H10A C10 H10B 109.5
P2 C10 H10C 109.5
H10A C10 H10C 109.5
H10B C10 H10C 109.5
O1 C21 N1 124.3(6)
O1 C21 H21 117.9
N1 C21 H21 117.9
N1 C22 H22A 109.5
N1 C22 H22B 109.5
H22A C22 H22B 109.5
N1 C22 H22C 109.5
H22A C22 H22C 109.5
H22B C22 H22C 109.5
N1 C23 H23A 109.5
N1 C23 H23B 109.5
H23A C23 H23B 109.5
N1 C23 H23C 109.5
H23A C23 H23C 109.5
H23B C23 H23C 109.5
C24 N2 C26 122.4(6)
C24 N2 C25 120.1(6)
C26 N2 C25 117.3(6)
O2 C24 N2 125.9(7)
O2 C24 H27 117.0
N2 C24 H27 117.0
N2 C26 H28A 109.5
N2 C26 H28B 109.5
H28A C26 H28B 109.5
N2 C26 H28C 109.5
H28A C26 H28C 109.5
H28B C26 H28C 109.5
N2 C25 H29A 109.5
N2 C25 H29B 109.5
H29A C25 H29B 109.5
N2 C25 H29C 109.5
H29A C25 H29C 109.5
H29B C25 H29C 109.5
C27 N3 C29 122.1(6)
C27 N3 C28 121.6(6)
C29 N3 C28 116.3(6)
O3 C27 N3 126.8(7)
O3 C27 H24 116.6
N3 C27 H24 116.6
N3 C29 H31A 109.5
N3 C29 H31B 109.5
H31A C29 H31B 109.5
N3 C29 H31C 109.5
H31A C29 H31C 109.5
H31B C29 H31C 109.5
N3 C28 H32A 109.5
N3 C28 H32B 109.5
H32A C28 H32B 109.5
N3 C28 H32C 109.5
H32A C28 H32C 109.5
H32B C28 H32C 109.5

loop_
_geom_bond_atom_site_label_1
_geom_bond_atom_site_label_2
_geom_bond_distance
Pb1 O1 2.463(4)
Pb1 F1 2.585(3)
Pb1 P2 2.7553(16)
Pb1 P1 2.7671(19)
P1 C8 1.808(6)
P1 C7 1.809(6)
P1 C1 1.836(6)
P2 C10 1.808(6)
P2 C9 1.811(5)
P2 C6 1.829(6)
Si1 F6 1.662(3)
Si1 F4 1.666(4)
Si1 F5 1.671(4)
Si1 F3 1.687(4)
Si1 F2 1.721(4)
Si1 F1 1.725(3)
O1 C21 1.242(7)
N1 C21 1.317(7)
N1 C23 1.444(7)
N1 C22 1.455(8)
C1 C2 1.389(8)
C1 C6 1.391(8)
C2 C3 1.376(8)
C2 H2 0.9500
C3 C4 1.382(9)
C3 H3 0.9500
C4 C5 1.367(8)
C4 H4 0.9500
C5 C6 1.412(8)
C5 H5 0.9500
C7 H7A 0.9800
C7 H7B 0.9800
C7 H7C 0.9800
C8 H8A 0.9800
C8 H8B 0.9800
C8 H8C 0.9800
C9 H9A 0.9800
C9 H9B 0.9800
C9 H9C 0.9800
C10 H10A 0.9800
C10 H10B 0.9800
C10 H10C 0.9800
C21 H21 0.9500
C22 H22A 0.9800
C22 H22B 0.9800
C22 H22C 0.9800
C23 H23A 0.9800
C23 H23B 0.9800
C23 H23C 0.9800
O2 C24 1.237(9)
N2 C24 1.336(9)
N2 C26 1.447(9)
N2 C25 1.461(8)
C24 H27 0.9500
C26 H28A 0.9800
C26 H28B 0.9800
C26 H28C 0.9800
C25 H29A 0.9800
C25 H29B 0.9800
C25 H29C 0.9800
O3 C27 1.210(9)
N3 C27 1.333(9)
N3 C29 1.443(8)
N3 C28 1.452(8)
C27 H24 0.9500
C29 H31A 0.9800
C29 H31B 0.9800
C29 H31C 0.9800
C28 H32A 0.9800
C28 H32B 0.9800
C28 H32C 0.9800

loop_
_geom_torsion_atom_site_label_1
_geom_torsion_atom_site_label_2
_geom_torsion_atom_site_label_3
_geom_torsion_atom_site_label_4
_geom_torsion
O1 Pb1 P1 C8 143.2(3)
F1 Pb1 P1 C8 -60.4(3)
P2 Pb1 P1 C8 -134.5(3)
O1 Pb1 P1 C7 20.0(3)
F1 Pb1 P1 C7 176.4(3)
P2 Pb1 P1 C7 102.3(2)
O1 Pb1 P1 C1 -98.1(2)
F1 Pb1 P1 C1 58.3(2)
P2 Pb1 P1 C1 -15.80(18)
O1 Pb1 P2 C10 -144.0(2)
F1 Pb1 P2 C10 60.1(2)
P1 Pb1 P2 C10 135.2(2)
O1 Pb1 P2 C9 -23.0(2)
F1 Pb1 P2 C9 -178.8(2)
P1 Pb1 P2 C9 -103.8(2)
O1 Pb1 P2 C6 96.5(2)
F1 Pb1 P2 C6 -59.4(2)
P1 Pb1 P2 C6 15.67(19)
F6 Si1 F1 Pb1 12(5)
F4 Si1 F1 Pb1 139.25(17)
F5 Si1 F1 Pb1 -128.89(18)
F3 Si1 F1 Pb1 -38.31(17)
F2 Si1 F1 Pb1 49.53(18)
O1 Pb1 F1 Si1 -174.93(17)
P2 Pb1 F1 Si1 -135.44(18)
P1 Pb1 F1 Si1 146.80(18)
F1 Pb1 O1 C21 138.4(4)
P2 Pb1 O1 C21 101.0(4)
P1 Pb1 O1 C21 175.0(4)
C8 P1 C1 C2 -43.2(5)
C7 P1 C1 C2 67.3(5)
Pb1 P1 C1 C2 -168.1(4)
C8 P1 C1 C6 139.7(5)
C7 P1 C1 C6 -109.8(5)
Pb1 P1 C1 C6 14.8(5)
C6 C1 C2 C3 -2.6(8)
P1 C1 C2 C3 -179.6(4)
C1 C2 C3 C4 1.7(8)
C2 C3 C4 C5 -0.3(9)
C3 C4 C5 C6 -0.3(8)
C2 C1 C6 C5 2.0(8)
P1 C1 C6 C5 179.0(4)
C2 C1 C6 P2 -177.1(4)
P1 C1 C6 P2 -0.1(6)
C4 C5 C6 C1 -0.6(8)
C4 C5 C6 P2 178.5(4)
C10 P2 C6 C1 -137.9(5)
C9 P2 C6 C1 111.5(5)
Pb1 P2 C6 C1 -14.7(5)
C10 P2 C6 C5 43.1(5)
C9 P2 C6 C5 -67.6(5)
Pb1 P2 C6 C5 166.2(4)
Pb1 O1 C21 N1 -171.4(4)
C23 N1 C21 O1 0.5(9)
C22 N1 C21 O1 -178.2(6)
C26 N2 C24 O2 176.5(7)
C25 N2 C24 O2 1.6(10)
C29 N3 C27 O3 -179.4(9)
C28 N3 C27 O3 -2.1(14)
